data_4030191
loop_
_publ_author_name
'Archaimbault, F.'
'Choisnet, J.'
'Rautureau, M.'

_publ_section_title
;
 New ferriantimonates with the CaFe2O4 type structure : Na2Fe3SbO8 and the
 isomorphous series Na2Fe(2+x)Sn(2-2x)SbxO8 (O<=x<=1)
;
_journal_name_full 'European Journal of Solid State and Inorganic Chemistry'
_journal_page_first 573
_journal_page_last 587
_journal_volume 25
_journal_year 1988
_chemical_formula_sum 'Fe Na O4 Sn'
_chemical_formula_weight 261.55
_space_group_IT_number 62
_symmetry_cell_setting orthorhombic
_symmetry_Int_Tables_number 62
_symmetry_space_group_name_Hall '-P 2c 2n'
_symmetry_space_group_name_H-M 'P n a m'
_cell_angle_alpha 90
_cell_angle_beta 90
_cell_angle_gamma 90
_cell_formula_units_Z 4
_cell_length_a 9.331(4)
_cell_length_b 10.970(5)
_cell_length_c 3.060(1)
_cell_volume 313.2(2)
_diffrn_ambient_temperature 293
_diffrn_radiation_probe x-ray
_diffrn_radiation_type CuK\a
_diffrn_radiation_wavelength 1.54056
_exptl_crystal_density_diffrn 5.547
_refine_ls_number_reflns 65
_refine_ls_R_I_factor 0.035
_cod_data_source_file EJSSIC-1988-25-573-587-1.cif
_cod_data_source_block NaFeSnO4
_cod_database_code 4030191

loop_
_symmetry_equiv_pos_site_id
_symmetry_equiv_pos_as_xyz
1 x,y,z
2 1/2-x,1/2+y,-z
3 1/2+x,1/2-y,1/2-z
4 -x,-y,1/2+z
5 -x,-y,-z
6 1/2+x,1/2-y,z
7 1/2-x,1/2+y,1/2+z
8 x,y,1/2-z

loop_
_atom_site_label
_atom_site_type_symbol
_atom_site_fract_x
_atom_site_fract_y
_atom_site_fract_z
_atom_site_occupancy
_atom_site_B_iso_or_equiv
Na Na 0.762(3) 0.659(2) 0.25 1. 1.0(1)
Fe1 Fe 0.4313(5) 0.6128(6) 0.25 0.5 0.90(2)
Sn1 Sn 0.4313(5) 0.6128(6) 0.25 0.5 0.90(2)
Fe2 Fe 0.4161(5) 0.1052(5) 0.25 0.5 0.98(3)
Sn2 Sn 0.4161(5) 0.1052(5) 0.25 0.5 0.98(3)
O1 O 0.202(2) 0.150(2) 0.25 1. 1.1(1)
O2 O 0.116(2) 0.479(2) 0.25 1. 3.90(4)
O3 O 0.514(3) 0.788(3) 0.25 1 0.25(15)
O4 O 0.424(2) 0.430(2) 0.25 1 1.5(1)

loop_
_atom_type_symbol
_atom_type_description
_atom_type_scat_dispersion_real
_atom_type_scat_dispersion_imag
_atom_type_scat_source
Fe Fe -1.1336 3.1974 ' International Tables Vol C Tables 4.2.6.8 and 6.1.1.4'
Na Na 0.1353 0.1239 ' International Tables Vol C Tables 4.2.6.8 and 6.1.1.4'
O O 0.0492 0.0322 ' International Tables Vol C Tables 4.2.6.8 and 6.1.1.4'
Sn Sn 0.0259 5.4591 ' International Tables Vol C Tables 4.2.6.8 and 6.1.1.4'
